data_7042536
loop_
_publ_author_name
'Scattolin, Thomas'
'Visentin, Fabiano'
'Santo, Claudio'
'Bertolasi, Valerio'
'Canovese, Luciano'

_publ_section_title
;
 Isocyanide insertion across the Pd-C bond of allenyl and propargyl
 palladium complexes bearing phosphoquinoline as a spectator ligand.
 Synthesis of a palladium complex bearing a coordinated cyclobutenyl
 fragment.
;
_journal_issue 16
_journal_name_full 'Dalton transactions (Cambridge, England : 2003)'
_journal_page_first 5210
_journal_page_last 5217
_journal_paper_doi 10.1039/c7dt00454k
_journal_volume 46
_journal_year 2017
_chemical_formula_moiety 'C39 H32 Cl N2 O2 P Pd S, 1.5(C H2 Cl2)'
_chemical_formula_sum 'C40.5 H35 Cl4 N2 O2 P Pd S'
_chemical_formula_weight 892.93
_space_group_crystal_system monoclinic
_space_group_IT_number 5
_space_group_name_Hall 'C 2y'
_space_group_name_H-M_alt 'C 1 2 1'
_symmetry_space_group_name_Hall 'C 2y'
_symmetry_space_group_name_H-M 'C 1 2 1'
_atom_sites_solution_hydrogens mixed
_audit_creation_method SHELXL-2014/6
_audit_update_record
;
2016-10-11 deposited with the CCDC.
2017-03-20 downloaded from the CCDC.
;
_cell_angle_alpha 90
_cell_angle_beta 106.9140(18)
_cell_angle_gamma 90
_cell_formula_units_Z 4
_cell_length_a 18.6709(4)
_cell_length_b 9.3853(3)
_cell_length_c 23.9410(8)
_cell_measurement_reflns_used 19027
_cell_measurement_temperature 293(2)
_cell_measurement_theta_max 30.00
_cell_measurement_theta_min 2.28
_cell_volume 4013.8(2)
_computing_cell_refinement 'Denzo-SMN (Otwinowski & Minor, 1997)'
_computing_data_collection 'COLLECT (Nonius, 1998)'
_computing_data_reduction 'Denzo-SMN (Otwinowski & Minor, 1997)'
_computing_molecular_graphics 'ORTEPIII (Burnett & Johnson, 1996)'
_computing_publication_material 'SHELXL-2014/6 (Sheldrick, 2014), PARST (Nardelli, 1995), PLATON (Spek, 2009)'
_computing_structure_refinement 'SHELXL-2014/6 (Sheldrick, 2014)'
_computing_structure_solution 'SIR97 (Altomare et al., 1999)'
_diffrn_ambient_temperature 293(2)
_diffrn_measured_fraction_theta_full 0.992
_diffrn_measured_fraction_theta_max 0.987
_diffrn_measurement_device_type 'Nonius Kappa CCD'
_diffrn_measurement_method '\f and \w scans'
_diffrn_radiation_type MoK\a
_diffrn_radiation_wavelength 0.71073
_diffrn_reflns_av_R_equivalents 0.0389
_diffrn_reflns_av_unetI/netI 0.0474
_diffrn_reflns_Laue_measured_fraction_full 0.992
_diffrn_reflns_Laue_measured_fraction_max 0.987
_diffrn_reflns_limit_h_max 25
_diffrn_reflns_limit_h_min -26
_diffrn_reflns_limit_k_max 12
_diffrn_reflns_limit_k_min -13
_diffrn_reflns_limit_l_max 22
_diffrn_reflns_limit_l_min -33
_diffrn_reflns_number 19027
_diffrn_reflns_point_group_measured_fraction_full 0.901
_diffrn_reflns_point_group_measured_fraction_max 0.858
_diffrn_reflns_theta_full 25.242
_diffrn_reflns_theta_max 30.016
_diffrn_reflns_theta_min 2.280
_diffrn_source 'fine-focus sealed tube'
_exptl_absorpt_coefficient_mu 0.858
_exptl_absorpt_correction_T_max 0.936
_exptl_absorpt_correction_T_min 0.842
_exptl_absorpt_correction_type multi-scan
_exptl_absorpt_process_details 'SORTAV (Blessing, 1995)'
_exptl_crystal_colour colourless
_exptl_crystal_density_diffrn 1.478
_exptl_crystal_description prismatic
_exptl_crystal_F_000 1812
_exptl_crystal_size_max 0.19
_exptl_crystal_size_mid 0.17
_exptl_crystal_size_min 0.10
_refine_diff_density_max 0.407
_refine_diff_density_min -0.703
_refine_diff_density_rms 0.067
_refine_ls_abs_structure_details
;
 Flack x determined using 2920 quotients [(I+)-(I-)]/[(I+)+(I-)]
 (Parsons, Flack and Wagner, Acta Cryst. B69 (2013) 249-259).
;
_refine_ls_abs_structure_Flack 0.014(17)
_refine_ls_extinction_method none
_refine_ls_goodness_of_fit_ref 1.040
_refine_ls_hydrogen_treatment constr
_refine_ls_matrix_type full
_refine_ls_number_parameters 466
_refine_ls_number_reflns 10073
_refine_ls_number_restraints 1
_refine_ls_restrained_S_all 1.040
_refine_ls_R_factor_all 0.0551
_refine_ls_R_factor_gt 0.0394
_refine_ls_shift/su_max 0.002
_refine_ls_shift/su_mean 0.000
_refine_ls_structure_factor_coef Fsqd
_refine_ls_weighting_details 'w=1/[\s^2^(Fo^2^)+(0.0226P)^2^+5.2029P] where P=(Fo^2^+2Fc^2^)/3'
_refine_ls_weighting_scheme calc
_refine_ls_wR_factor_gt 0.0789
_refine_ls_wR_factor_ref 0.0865
_reflns_Friedel_coverage 0.645
_reflns_Friedel_fraction_full 0.797
_reflns_Friedel_fraction_max 0.714
_reflns_number_gt 8370
_reflns_number_total 10073
_reflns_threshold_expression 'I > 2\s(I)'
_cod_data_source_file c7dt00454k2.cif
_cod_data_source_block Pd_C2
_cod_depositor_comments 'Adding full bibliography for 7042536.cif.'
_cod_original_formula_sum 'C40.50 H35 Cl4 N2 O2 P Pd S'
_cod_database_code 7042536
_shelx_space_group_comment
;
The symmetry employed for this shelxl refinement is uniquely defined
by the following loop, which should always be used as a source of
symmetry information in preference to the above space-group names.
They are only intended as comments.
;
_shelxl_version_number 2014/6

loop_
_space_group_symop_operation_xyz
'x, y, z'
'-x, y, -z'
'x+1/2, y+1/2, z'
'-x+1/2, y+1/2, -z'

loop_
_atom_site_label
_atom_site_type_symbol
_atom_site_fract_x
_atom_site_fract_y
_atom_site_fract_z
_atom_site_U_iso_or_equiv
_atom_site_adp_type
_atom_site_occupancy
_atom_site_site_symmetry_order
_atom_site_calc_flag
_atom_site_refinement_flags_posn
_atom_site_refinement_flags_adp
_atom_site_refinement_flags_occupancy
Pd1 Pd 0.61591(2) 0.96972(2) 0.85757(2) 0.03386(8) Uani 1 1 d . . .
Cl1 Cl 0.53055(5) 0.9707(2) 0.91340(4) 0.0448(2) Uani 1 1 d . . .
N1 N 0.70389(19) 0.8752(4) 0.92603(16) 0.0392(8) Uani 1 1 d . . .
C1 C 0.6995(3) 0.8455(6) 0.9782(2) 0.0538(13) Uani 1 1 d . . .
H1 H 0.6570 0.8752 0.9878 0.065 Uiso 1 1 calc R U .
C2 C 0.7547(3) 0.7715(7) 1.0209(3) 0.0687(18) Uani 1 1 d . . .
H2 H 0.7491 0.7547 1.0577 0.082 Uiso 1 1 calc R U .
C3 C 0.8163(3) 0.7250(6) 1.0072(2) 0.0596(14) Uani 1 1 d . . .
H3 H 0.8534 0.6753 1.0347 0.071 Uiso 1 1 calc R U .
C4 C 0.8240(2) 0.7520(6) 0.9516(2) 0.0477(11) Uani 1 1 d . . .
C5 C 0.7673(2) 0.8316(5) 0.9116(2) 0.0387(9) Uani 1 1 d . . .
C6 C 0.7744(2) 0.8654(5) 0.8564(2) 0.0435(11) Uani 1 1 d . . .
C7 C 0.8358(3) 0.8165(7) 0.8407(3) 0.0562(14) Uani 1 1 d . . .
H7 H 0.8404 0.8377 0.8039 0.067 Uiso 1 1 calc R U .
C8 C 0.8912(3) 0.7352(7) 0.8799(3) 0.0672(16) Uani 1 1 d . . .
H8 H 0.9320 0.7021 0.8688 0.081 Uiso 1 1 calc R U .
C9 C 0.8856(3) 0.7048(6) 0.9336(3) 0.0598(15) Uani 1 1 d . . .
H9 H 0.9231 0.6518 0.9593 0.072 Uiso 1 1 calc R U .
P1 P 0.69903(5) 0.9681(2) 0.80808(4) 0.0381(2) Uani 1 1 d . . .
C10 C 0.6778(3) 0.8758(6) 0.7388(2) 0.0510(12) Uani 1 1 d . . .
C11 C 0.6260(3) 0.7663(6) 0.7283(3) 0.0654(16) Uani 1 1 d . . .
H11 H 0.6012 0.7445 0.7558 0.079 Uiso 1 1 calc R U .
C12 C 0.6113(5) 0.6899(8) 0.6774(4) 0.092(3) Uani 1 1 d . . .
H12 H 0.5758 0.6174 0.6703 0.110 Uiso 1 1 calc R U .
C13 C 0.6476(6) 0.7185(12) 0.6374(4) 0.111(4) Uani 1 1 d . . .
H13 H 0.6374 0.6653 0.6032 0.133 Uiso 1 1 calc R U .
C14 C 0.6996(6) 0.8258(11) 0.6471(4) 0.105(3) Uani 1 1 d . . .
H14 H 0.7246 0.8448 0.6195 0.126 Uiso 1 1 calc R U .
C15 C 0.7151(4) 0.9063(8) 0.6980(3) 0.0755(19) Uani 1 1 d . . .
H15 H 0.7501 0.9797 0.7046 0.091 Uiso 1 1 calc R U .
C16 C 0.7368(3) 1.1405(6) 0.7980(2) 0.0492(11) Uani 1 1 d . . .
C17 C 0.8053(3) 1.1879(7) 0.8326(3) 0.0672(17) Uani 1 1 d . . .
H17 H 0.8357 1.1275 0.8603 0.081 Uiso 1 1 calc R U .
C18 C 0.8289(4) 1.3258(9) 0.8261(4) 0.093(2) Uani 1 1 d . . .
H18 H 0.8746 1.3585 0.8499 0.111 Uiso 1 1 calc R U .
C19 C 0.7841(5) 1.4134(7) 0.7843(4) 0.095(3) Uani 1 1 d . . .
H19 H 0.8004 1.5050 0.7795 0.115 Uiso 1 1 calc R U .
C20 C 0.7166(5) 1.3684(8) 0.7498(4) 0.094(3) Uani 1 1 d . . .
H20 H 0.6869 1.4294 0.7219 0.113 Uiso 1 1 calc R U .
C21 C 0.6919(3) 1.2323(7) 0.7561(3) 0.0706(17) Uani 1 1 d . . .
H21 H 0.6455 1.2017 0.7325 0.085 Uiso 1 1 calc R U .
C22 C 0.5367(2) 1.0477(5) 0.79074(19) 0.0379(10) Uani 1 1 d . . .
C23 C 0.5048(2) 1.1762(5) 0.7743(2) 0.0413(10) Uani 1 1 d . . .
C24 C 0.4793(2) 0.9658(8) 0.74253(19) 0.0526(10) Uani 1 1 d . . .
H24A H 0.4992 0.9237 0.7132 0.063 Uiso 1 1 calc R U .
H24B H 0.4488 0.8989 0.7564 0.063 Uiso 1 1 calc R U .
C25 C 0.4445(3) 1.1135(5) 0.7270(2) 0.0443(10) Uani 1 1 d . . .
C26 C 0.5189(3) 1.3226(6) 0.7953(3) 0.0490(12) Uani 1 1 d . . .
C27 C 0.4700(4) 1.4314(5) 0.7679(3) 0.0620(16) Uani 1 1 d . . .
H27 H 0.4303 1.4111 0.7351 0.074 Uiso 1 1 calc R U .
C28 C 0.4805(5) 1.5667(7) 0.7889(4) 0.085(2) Uani 1 1 d . . .
H28 H 0.4485 1.6387 0.7697 0.102 Uiso 1 1 calc R U .
C29 C 0.5369(6) 1.5985(8) 0.8376(4) 0.098(3) Uani 1 1 d . . .
H29 H 0.5413 1.6901 0.8530 0.117 Uiso 1 1 calc R U .
C30 C 0.5882(5) 1.4939(8) 0.8646(3) 0.088(2) Uani 1 1 d . . .
H30 H 0.6288 1.5166 0.8965 0.106 Uiso 1 1 calc R U .
C31 C 0.5784(4) 1.3563(7) 0.8436(3) 0.0675(18) Uani 1 1 d . . .
H31 H 0.6118 1.2856 0.8620 0.081 Uiso 1 1 calc R U .
N2 N 0.3860(2) 1.1629(5) 0.69082(19) 0.0540(11) Uani 1 1 d . . .
C32 C 0.3430(3) 1.0590(7) 0.6493(2) 0.0628(15) Uani 1 1 d . . .
H32A H 0.2923 1.0542 0.6522 0.075 Uiso 1 1 calc R U .
H32B H 0.3656 0.9655 0.6582 0.075 Uiso 1 1 calc R U .
S1 S 0.34098(8) 1.10929(19) 0.57674(6) 0.0649(4) Uani 1 1 d . . .
O1 O 0.3145(2) 0.9861(8) 0.54040(18) 0.0909(15) Uani 1 1 d . . .
O2 O 0.3006(2) 1.2412(6) 0.56145(19) 0.0791(13) Uani 1 1 d . . .
C33 C 0.4351(3) 1.1420(7) 0.5809(2) 0.0598(14) Uani 1 1 d . . .
C34 C 0.4796(4) 1.0333(8) 0.5738(4) 0.093(2) Uani 1 1 d . . .
H34 H 0.4612 0.9407 0.5678 0.112 Uiso 1 1 calc R U .
C35 C 0.5535(4) 1.0628(11) 0.5757(4) 0.105(3) Uani 1 1 d . . .
H35 H 0.5843 0.9886 0.5711 0.126 Uiso 1 1 calc R U .
C36 C 0.5819(4) 1.1982(11) 0.5842(3) 0.088(2) Uani 1 1 d . . .
C37 C 0.5365(5) 1.3012(9) 0.5925(5) 0.102(3) Uani 1 1 d . . .
H37 H 0.5555 1.3929 0.6004 0.123 Uiso 1 1 calc R U .
C38 C 0.4623(5) 1.2770(8) 0.5899(4) 0.091(2) Uani 1 1 d . . .
H38 H 0.4317 1.3518 0.5942 0.110 Uiso 1 1 calc R U .
C39 C 0.6624(4) 1.2325(15) 0.5850(4) 0.134(4) Uani 1 1 d . . .
H39A H 0.6645 1.3275 0.5707 0.200 Uiso 1 1 calc R U .
H39B H 0.6783 1.1661 0.5605 0.200 Uiso 1 1 calc R U .
H39C H 0.6947 1.2254 0.6242 0.200 Uiso 1 1 calc R U .
C40 C 0.3430(4) 1.6340(10) 0.5547(3) 0.091(2) Uani 1 1 d . . .
H40A H 0.3113 1.7158 0.5403 0.109 Uiso 1 1 calc R U .
H40B H 0.3134 1.5487 0.5422 0.109 Uiso 1 1 calc R U .
Cl2 Cl 0.41798(15) 1.6349(3) 0.52508(12) 0.1250(8) Uani 1 1 d . . .
Cl3 Cl 0.37424(14) 1.6390(3) 0.63055(9) 0.1115(7) Uani 1 1 d . . .
Cl4 Cl 0.91938(16) 1.0777(4) 0.98221(14) 0.1451(11) Uani 1 1 d . . .
C41 C 1.0000 1.1728(13) 1.0000 0.123(5) Uani 1 2 d S T P
H41 H 0.9996 1.2365 0.9672 0.147 Uiso 1 1 d . U .

loop_
_atom_site_aniso_label
_atom_site_aniso_U_11
_atom_site_aniso_U_22
_atom_site_aniso_U_33
_atom_site_aniso_U_23
_atom_site_aniso_U_13
_atom_site_aniso_U_12
Pd1 0.02809(11) 0.03462(14) 0.03530(13) 0.0006(2) 0.00358(9) 0.00604(18)
Cl1 0.0329(4) 0.0502(5) 0.0513(5) 0.0003(10) 0.0124(4) 0.0063(9)
N1 0.0306(17) 0.046(2) 0.038(2) 0.0072(16) 0.0044(14) 0.0066(16)
C1 0.044(2) 0.066(4) 0.049(3) 0.014(3) 0.012(2) 0.012(2)
C2 0.053(3) 0.100(5) 0.050(3) 0.031(3) 0.010(3) 0.019(3)
C3 0.048(3) 0.070(4) 0.053(3) 0.020(3) 0.003(2) 0.019(3)
C4 0.033(2) 0.047(3) 0.057(3) 0.012(2) 0.003(2) 0.009(2)
C5 0.0298(19) 0.036(2) 0.047(2) 0.0064(19) 0.0056(17) 0.0058(17)
C6 0.036(2) 0.040(2) 0.054(3) 0.010(2) 0.012(2) 0.0103(19)
C7 0.046(3) 0.065(4) 0.063(3) 0.013(3) 0.024(3) 0.019(3)
C8 0.046(3) 0.072(4) 0.088(4) 0.020(4) 0.026(3) 0.030(3)
C9 0.043(3) 0.058(3) 0.074(4) 0.017(3) 0.010(3) 0.023(2)
P1 0.0341(4) 0.0415(5) 0.0373(5) 0.0058(9) 0.0081(4) 0.0096(9)
C10 0.052(3) 0.056(3) 0.043(3) 0.000(2) 0.011(2) 0.019(2)
C11 0.060(3) 0.058(3) 0.068(4) -0.008(3) 0.003(3) 0.015(3)
C12 0.094(5) 0.080(5) 0.079(5) -0.032(4) -0.009(4) 0.023(4)
C13 0.145(9) 0.111(7) 0.060(5) -0.021(5) 0.005(5) 0.055(7)
C14 0.144(8) 0.118(7) 0.068(5) 0.007(5) 0.056(5) 0.050(7)
C15 0.085(4) 0.092(5) 0.056(4) 0.003(3) 0.032(3) 0.028(3)
C16 0.047(2) 0.046(3) 0.057(3) 0.007(2) 0.018(2) 0.008(2)
C17 0.058(3) 0.062(4) 0.075(4) 0.006(3) 0.010(3) -0.006(3)
C18 0.084(5) 0.078(5) 0.112(6) 0.003(5) 0.021(5) -0.026(4)
C19 0.112(6) 0.048(4) 0.136(8) 0.007(4) 0.052(6) -0.015(4)
C20 0.105(6) 0.060(4) 0.124(7) 0.042(4) 0.043(5) 0.012(4)
C21 0.062(3) 0.066(4) 0.082(4) 0.029(3) 0.017(3) 0.008(3)
C22 0.035(2) 0.041(2) 0.034(2) 0.0021(18) 0.0034(17) 0.0088(18)
C23 0.040(2) 0.042(3) 0.040(2) 0.0043(19) 0.0093(19) 0.0077(19)
C24 0.047(2) 0.047(2) 0.053(2) 0.002(4) -0.0028(18) 0.013(4)
C25 0.042(2) 0.045(3) 0.044(2) 0.005(2) 0.0097(19) 0.008(2)
C26 0.055(3) 0.044(3) 0.049(3) 0.000(2) 0.018(2) 0.004(2)
C27 0.074(4) 0.036(3) 0.078(4) 0.009(2) 0.026(3) 0.011(2)
C28 0.107(6) 0.039(3) 0.118(7) 0.009(4) 0.043(5) 0.014(4)
C29 0.159(9) 0.040(4) 0.110(7) -0.011(4) 0.065(7) -0.010(5)
C30 0.131(6) 0.055(5) 0.073(4) -0.021(4) 0.020(4) -0.016(4)
C31 0.086(4) 0.047(3) 0.061(4) -0.011(3) 0.006(3) -0.001(3)
N2 0.043(2) 0.057(3) 0.053(2) 0.010(2) 0.0005(19) 0.012(2)
C32 0.045(3) 0.075(4) 0.055(3) 0.009(3) -0.006(2) -0.004(3)
S1 0.0529(7) 0.0788(10) 0.0507(8) 0.0028(7) -0.0045(6) 0.0087(7)
O1 0.080(2) 0.103(4) 0.068(2) -0.023(3) -0.013(2) -0.008(3)
O2 0.070(3) 0.096(3) 0.063(3) 0.020(3) 0.006(2) 0.036(3)
C33 0.058(3) 0.062(3) 0.054(3) 0.001(3) 0.007(3) 0.010(3)
C34 0.069(4) 0.077(5) 0.126(7) -0.009(4) 0.017(4) 0.014(3)
C35 0.070(5) 0.110(7) 0.132(8) 0.001(6) 0.022(5) 0.031(5)
C36 0.072(4) 0.131(8) 0.060(4) 0.008(4) 0.014(3) 0.000(5)
C37 0.090(6) 0.083(6) 0.143(8) -0.011(5) 0.048(6) -0.018(4)
C38 0.093(5) 0.063(4) 0.131(7) -0.011(4) 0.054(5) 0.000(4)
C39 0.068(5) 0.247(13) 0.090(6) 0.003(8) 0.029(5) -0.008(7)
C40 0.072(4) 0.103(6) 0.081(5) 0.004(4) -0.006(4) -0.005(4)
Cl2 0.1268(19) 0.139(2) 0.1169(19) 0.0171(17) 0.0480(16) 0.0113(17)
Cl3 0.1279(18) 0.1157(18) 0.0771(12) 0.0040(12) 0.0081(12) 0.0180(14)
Cl4 0.1069(17) 0.179(3) 0.132(2) -0.006(2) 0.0072(16) -0.0424(18)
C41 0.101(9) 0.072(7) 0.203(16) 0.000 0.055(10) 0.000

loop_
_atom_type_symbol
_atom_type_description
_atom_type_scat_dispersion_real
_atom_type_scat_dispersion_imag
_atom_type_scat_source
C C 0.0033 0.0016 'International Tables Vol C Tables 4.2.6.8 and 6.1.1.4'
H H 0.0000 0.0000 'International Tables Vol C Tables 4.2.6.8 and 6.1.1.4'
N N 0.0061 0.0033 'International Tables Vol C Tables 4.2.6.8 and 6.1.1.4'
O O 0.0106 0.0060 'International Tables Vol C Tables 4.2.6.8 and 6.1.1.4'
P P 0.1023 0.0942 'International Tables Vol C Tables 4.2.6.8 and 6.1.1.4'
S S 0.1246 0.1234 'International Tables Vol C Tables 4.2.6.8 and 6.1.1.4'
Cl Cl 0.1484 0.1585 'International Tables Vol C Tables 4.2.6.8 and 6.1.1.4'
Pd Pd -0.9988 1.0072 'International Tables Vol C Tables 4.2.6.8 and 6.1.1.4'

loop_
_geom_angle_atom_site_label_1
_geom_angle_atom_site_label_2
_geom_angle_atom_site_label_3
_geom_angle
_geom_angle_site_symmetry_1
_geom_angle_site_symmetry_3
C22 Pd1 N1 176.08(18) . .
C22 Pd1 P1 92.61(14) . .
N1 Pd1 P1 84.58(11) . .
C22 Pd1 Cl1 89.28(14) . .
N1 Pd1 Cl1 93.56(11) . .
P1 Pd1 Cl1 178.04(4) . .
C1 N1 C5 118.0(4) . .
C1 N1 Pd1 124.9(3) . .
C5 N1 Pd1 116.8(3) . .
N1 C1 C2 124.3(5) . .
N1 C1 H1 117.8 . .
C2 C1 H1 117.8 . .
C3 C2 C1 118.6(5) . .
C3 C2 H2 120.7 . .
C1 C2 H2 120.7 . .
C2 C3 C4 119.9(5) . .
C2 C3 H3 120.0 . .
C4 C3 H3 120.0 . .
C3 C4 C9 123.4(4) . .
C3 C4 C5 118.2(4) . .
C9 C4 C5 118.4(5) . .
N1 C5 C6 119.2(4) . .
N1 C5 C4 120.8(4) . .
C6 C5 C4 119.9(4) . .
C7 C6 C5 119.6(4) . .
C7 C6 P1 123.5(4) . .
C5 C6 P1 116.9(3) . .
C6 C7 C8 120.4(6) . .
C6 C7 H7 119.8 . .
C8 C7 H7 119.8 . .
C9 C8 C7 120.4(5) . .
C9 C8 H8 119.8 . .
C7 C8 H8 119.8 . .
C8 C9 C4 121.3(5) . .
C8 C9 H9 119.4 . .
C4 C9 H9 119.4 . .
C10 P1 C16 107.2(3) . .
C10 P1 C6 104.6(2) . .
C16 P1 C6 107.4(2) . .
C10 P1 Pd1 119.59(19) . .
C16 P1 Pd1 115.26(18) . .
C6 P1 Pd1 101.37(16) . .
C11 C10 C15 119.6(6) . .
C11 C10 P1 118.5(5) . .
C15 C10 P1 121.7(5) . .
C12 C11 C10 120.0(7) . .
C12 C11 H11 120.0 . .
C10 C11 H11 120.0 . .
C13 C12 C11 120.8(8) . .
C13 C12 H12 119.6 . .
C11 C12 H12 119.6 . .
C12 C13 C14 120.2(8) . .
C12 C13 H13 119.9 . .
C14 C13 H13 119.9 . .
C13 C14 C15 120.3(8) . .
C13 C14 H14 119.9 . .
C15 C14 H14 119.9 . .
C10 C15 C14 119.1(8) . .
C10 C15 H15 120.5 . .
C14 C15 H15 120.5 . .
C17 C16 C21 119.2(5) . .
C17 C16 P1 122.5(4) . .
C21 C16 P1 118.1(4) . .
C16 C17 C18 120.2(6) . .
C16 C17 H17 119.9 . .
C18 C17 H17 119.9 . .
C19 C18 C17 119.5(7) . .
C19 C18 H18 120.2 . .
C17 C18 H18 120.2 . .
C20 C19 C18 121.1(7) . .
C20 C19 H19 119.4 . .
C18 C19 H19 119.4 . .
C19 C20 C21 120.1(7) . .
C19 C20 H20 119.9 . .
C21 C20 H20 119.9 . .
C20 C21 C16 119.8(6) . .
C20 C21 H21 120.1 . .
C16 C21 H21 120.1 . .
C23 C22 C24 94.4(4) . .
C23 C22 Pd1 136.8(4) . .
C24 C22 Pd1 128.2(4) . .
C23 C22 C25 46.1(3) . .
C24 C22 C25 48.3(3) . .
Pd1 C22 C25 171.7(3) . .
C22 C23 C26 136.0(5) . .
C22 C23 C25 92.3(4) . .
C26 C23 C25 131.6(4) . .
C25 C24 C22 83.3(4) . .
C25 C24 H24A 114.8 . .
C22 C24 H24A 114.8 . .
C25 C24 H24B 114.8 . .
C22 C24 H24B 114.8 . .
H24A C24 H24B 111.8 . .
N2 C25 C23 134.1(5) . .
N2 C25 C24 135.9(5) . .
C23 C25 C24 90.0(3) . .
N2 C25 C22 174.5(4) . .
C23 C25 C22 41.6(2) . .
C24 C25 C22 48.4(3) . .
C31 C26 C27 118.7(6) . .
C31 C26 C23 121.5(5) . .
C27 C26 C23 119.8(5) . .
C28 C27 C26 120.2(7) . .
C28 C27 H27 119.9 . .
C26 C27 H27 119.9 . .
C29 C28 C27 121.0(7) . .
C29 C28 H28 119.5 . .
C27 C28 H28 119.5 . .
C28 C29 C30 120.1(7) . .
C28 C29 H29 120.0 . .
C30 C29 H29 120.0 . .
C31 C30 C29 119.3(7) . .
C31 C30 H30 120.3 . .
C29 C30 H30 120.3 . .
C30 C31 C26 120.5(7) . .
C30 C31 H31 119.7 . .
C26 C31 H31 119.7 . .
C25 N2 C32 114.6(5) . .
N2 C32 S1 109.8(4) . .
N2 C32 H32A 109.7 . .
S1 C32 H32A 109.7 . .
N2 C32 H32B 109.7 . .
S1 C32 H32B 109.7 . .
H32A C32 H32B 108.2 . .
O2 S1 O1 118.2(3) . .
O2 S1 C33 107.7(3) . .
O1 S1 C33 109.5(3) . .
O2 S1 C32 109.6(3) . .
O1 S1 C32 106.3(3) . .
C33 S1 C32 104.7(3) . .
C34 C33 C38 120.4(6) . .
C34 C33 S1 120.0(5) . .
C38 C33 S1 119.5(5) . .
C33 C34 C35 118.9(8) . .
C33 C34 H34 120.6 . .
C35 C34 H34 120.6 . .
C36 C35 C34 121.7(8) . .
C36 C35 H35 119.1 . .
C34 C35 H35 119.1 . .
C37 C36 C35 117.2(8) . .
C37 C36 C39 120.6(9) . .
C35 C36 C39 122.2(9) . .
C36 C37 C38 122.9(8) . .
C36 C37 H37 118.6 . .
C38 C37 H37 118.6 . .
C33 C38 C37 118.8(7) . .
C33 C38 H38 120.6 . .
C37 C38 H38 120.6 . .
C36 C39 H39A 109.5 . .
C36 C39 H39B 109.5 . .
H39A C39 H39B 109.5 . .
C36 C39 H39C 109.5 . .
H39A C39 H39C 109.5 . .
H39B C39 H39C 109.5 . .
Cl3 C40 Cl2 111.1(4) . .
Cl3 C40 H40A 109.4 . .
Cl2 C40 H40A 109.4 . .
Cl3 C40 H40B 109.4 . .
Cl2 C40 H40B 109.4 . .
H40A C40 H40B 108.0 . .
Cl4 C41 Cl4 116.4(8) . 2_757
Cl4 C41 H41 108.62(13) . .
Cl4 C41 H41 108.68(14) 2_757 .

loop_
_geom_bond_atom_site_label_1
_geom_bond_atom_site_label_2
_geom_bond_distance
_geom_bond_site_symmetry_2
Pd1 C22 1.977(4) .
Pd1 N1 2.146(3) .
Pd1 P1 2.2097(10) .
Pd1 Cl1 2.3593(10) .
N1 C1 1.306(6) .
N1 C5 1.388(6) .
C1 C2 1.406(7) .
C1 H1 0.9300 .
C2 C3 1.356(8) .
C2 H2 0.9300 .
C3 C4 1.404(8) .
C3 H3 0.9300 .
C4 C9 1.411(7) .
C4 C5 1.416(6) .
C5 C6 1.403(7) .
C6 C7 1.385(7) .
C6 P1 1.817(4) .
C7 C8 1.402(8) .
C7 H7 0.9300 .
C8 C9 1.351(8) .
C8 H8 0.9300 .
C9 H9 0.9300 .
P1 C10 1.809(5) .
P1 C16 1.809(6) .
C10 C11 1.382(8) .
C10 C15 1.385(8) .
C11 C12 1.372(9) .
C11 H11 0.9300 .
C12 C13 1.352(13) .
C12 H12 0.9300 .
C13 C14 1.370(13) .
C13 H13 0.9300 .
C14 C15 1.392(11) .
C14 H14 0.9300 .
C15 H15 0.9300 .
C16 C17 1.380(7) .
C16 C21 1.402(7) .
C17 C18 1.390(9) .
C17 H17 0.9300 .
C18 C19 1.375(11) .
C18 H18 0.9300 .
C19 C20 1.358(11) .
C19 H19 0.9300 .
C20 C21 1.381(10) .
C20 H20 0.9300 .
C21 H21 0.9300 .
C22 C23 1.351(6) .
C22 C24 1.533(7) .
C22 C25 2.035(6) .
C23 C26 1.461(7) .
C23 C25 1.468(7) .
C24 C25 1.530(9) .
C24 H24A 0.9700 .
C24 H24B 0.9700 .
C25 N2 1.268(6) .
C26 C31 1.386(8) .
C26 C27 1.400(7) .
C27 C28 1.359(10) .
C27 H27 0.9300 .
C28 C29 1.358(12) .
C28 H28 0.9300 .
C29 C30 1.392(12) .
C29 H29 0.9300 .
C30 C31 1.378(9) .
C30 H30 0.9300 .
C31 H31 0.9300 .
N2 C32 1.456(7) .
C32 S1 1.789(6) .
C32 H32A 0.9700 .
C32 H32B 0.9700 .
S1 O2 1.440(5) .
S1 O1 1.445(6) .
S1 C33 1.757(6) .
C33 C34 1.358(9) .
C33 C38 1.358(9) .
C34 C35 1.396(11) .
C34 H34 0.9300 .
C35 C36 1.369(12) .
C35 H35 0.9300 .
C36 C37 1.339(11) .
C36 C39 1.531(10) .
C37 C38 1.387(11) .
C37 H37 0.9300 .
C38 H38 0.9300 .
C39 H39A 0.9600 .
C39 H39B 0.9600 .
C39 H39C 0.9600 .
C40 Cl3 1.740(8) .
C40 Cl2 1.743(8) .
C40 H40A 0.9700 .
C40 H40B 0.9700 .
Cl4 C41 1.694(7) .
C41 Cl4 1.694(7) 2_757
C41 H41 0.984(8) .
